data_2011409
loop_
_publ_author_name
'Zhang, Lei'
'Du, Miao'
'Tang, Liang-Fu'
'Leng, Xue-Bing'
'Wang, Zhi-Hong'

_publ_section_title
;
 A novel three-dimensional copper(II) network <i>via</i> hydrogen
 bonds: diaquabis[bis(pyrazol-1-yl-\k<i>N</i>^2^)methane]copper(II)
 diperchlorate
;
_journal_issue 10
_journal_name_full 'Acta Crystallographica Section C'
_journal_page_first 1210
_journal_page_last 1212
_journal_paper_doi 10.1107/S0108270100009434
_journal_volume 56
_journal_year 2000
_chemical_formula_iupac '[Cu (C7 H8 N4)2 (H2 O)2] 2Cl O4'
_chemical_formula_moiety 'C14 H20 Cu N8 O2 , 2Cl O4'
_chemical_formula_sum 'C14 H20 Cl2 Cu N8 O10'
_chemical_formula_weight 594.82
_chemical_name_systematic
;
diaquabis[bis(pyrazol-1-yl-\kN^2^)methane]copper(II) diperchlorate
;
_space_group_IT_number 2
_symmetry_cell_setting triclinic
_symmetry_space_group_name_Hall '-P 1'
_symmetry_space_group_name_H-M 'P -1'
_cell_angle_alpha 109.144(2)
_cell_angle_beta 101.536(2)
_cell_angle_gamma 114.010(2)
_cell_formula_units_Z 1
_cell_length_a 8.2210(10)
_cell_length_b 9.2230(10)
_cell_length_c 9.4830(10)
_cell_measurement_reflns_used 2357
_cell_measurement_temperature 298(2)
_cell_measurement_theta_max 25.02
_cell_measurement_theta_min 2.46
_cell_volume 572.30(11)
_computing_cell_refinement 'SMART 1000 Operation Manual'
_computing_data_collection 'SMART 1000 Operation Manual (Bruker, 1998a)'
_computing_data_reduction 'SAINT (Bruker, 1998b)'
_computing_molecular_graphics 'XP in SHELXTL (Bruker, 1997)'
_computing_publication_material SHELXL97
_computing_structure_refinement 'SHELXL97 (Sheldrick, 1997)'
_computing_structure_solution 'SHELXS97 (Sheldrick, 1997)'
_diffrn_measurement_device 'Bruker SMART 1000'
_diffrn_measurement_method \w
_diffrn_radiation_type 'Mo K\a'
_diffrn_radiation_wavelength .71073
_diffrn_reflns_av_R_equivalents .014
_diffrn_reflns_limit_h_max 9
_diffrn_reflns_limit_h_min -8
_diffrn_reflns_limit_k_max 10
_diffrn_reflns_limit_k_min -10
_diffrn_reflns_limit_l_max 11
_diffrn_reflns_limit_l_min -11
_diffrn_reflns_number 2407
_diffrn_reflns_theta_max 25.02
_diffrn_standards_decay_% 0
_diffrn_standards_interval_count 400
_diffrn_standards_number 4
_exptl_absorpt_coefficient_mu 1.257
_exptl_absorpt_correction_T_max .885
_exptl_absorpt_correction_T_min .787
_exptl_absorpt_correction_type integration
_exptl_absorpt_process_details '(North et al., 1968)'
_exptl_crystal_colour blue
_exptl_crystal_density_diffrn 1.726
_exptl_crystal_density_meas ?
_exptl_crystal_description block
_exptl_crystal_F_000 303
_exptl_crystal_size_max .20
_exptl_crystal_size_mid .15
_exptl_crystal_size_min .10
_refine_diff_density_max .548
_refine_diff_density_min -.459
_refine_ls_goodness_of_fit_ref 1.019
_refine_ls_hydrogen_treatment refall
_refine_ls_number_parameters 200
_refine_ls_number_reflns 2012
_refine_ls_R_factor_gt .042
_refine_ls_shift/su_max .036
_refine_ls_shift/su_mean .002
_refine_ls_structure_factor_coef Fsqd
_refine_ls_weighting_details 'w = 1/[\s^2^(Fo^2^)+(0.0850P)^2^+0.3155P] P=(Fo^2^+2Fc^2^)/3'
_refine_ls_weighting_scheme calc
_refine_ls_wR_factor_ref .124
_reflns_number_gt 1771
_reflns_number_total 2012
_reflns_threshold_expression I>2\s(I)
_cod_data_source_file de1144.cif
_cod_data_source_block I
_cod_depositor_comments
;
The following automatic conversions were performed:
'_symmetry_cell_setting' value 'Triclinic' changed to 'triclinic'
according to '/home/saulius/struct/CIF-dictionaries/cif_core.dic'
dictionary named 'cif_core.dic' version 2.4.1 from 2010-06-29.

Automatic conversion script
Id: cif_fix_enum 1527 2010-12-29 10:47:43Z saulius 

The following automatic conversions were performed:

'_symmetry_cell_setting' value 'Triclinic' changed to 'triclinic'
according to /home/saulius/struct/CIF-dictionaries/cif_core.dic
dictionary named 'cif_core.dic' version 2.4.1 from 2010-06-29.

Automatic conversion script
Id: cif_fix_values 1715 2011-07-08 13:25:40Z adriana 

The following automatic conversions were performed:

'_exptl_crystal_density_meas' value 'not measured' was changed to '?'
- the value is perceived as not measured.

Automatic conversion script
Id: cif_fix_values 3008 2015-01-20 13:52:24Z robertas 
;
_cod_original_cell_volume 572.25(12)
_cod_original_sg_symbol_H-M P-1
_cod_original_formula_sum ' C14 H20 Cl2 Cu N8 O10 '
_cod_database_code 2011409
_cod_database_fobs_code 2011409

loop_
_symmetry_equiv_pos_as_xyz
'x, y, z'
'-x, -y, -z'

loop_
_atom_site_label
_atom_site_fract_x
_atom_site_fract_y
_atom_site_fract_z
_atom_site_U_iso_or_equiv
_atom_site_adp_type
_atom_site_type_symbol
Cu1 .0000 .0000 .0000 .0374(2) Uani Cu
Cl1 .90584(13) .25931(12) .58392(11) .0547(3) Uani Cl
N1 .1752(4) -.0963(3) .0310(3) .0387(6) Uani N
N2 .3327(4) -.0137(4) .1689(3) .0391(6) Uani N
O1 -.1090(5) -.0595(5) .2089(4) .0665(8) Uani O
C1 .1851(6) -.2284(5) -.0717(4) .0463(8) Uani C
C7 .3656(5) .1380(5) .3076(4) .0430(7) Uani C
C3 .4380(5) -.0934(5) .1521(5) .0492(8) Uani C
C2 .3471(6) -.2313(5) .0012(5) .0528(9) Uani C
O4 .8366(8) .3719(7) .5763(7) .1356(19) Uani O
O5 1.0153(7) .2648(6) .4832(6) .142(2) Uani O
O3 1.0295(7) .3248(5) .7427(5) .1180(16) Uani O
O2 .7578(7) .0812(5) .5171(5) .1241(19) Uani O
N3 .2267(4) .2505(4) .1524(3) .0419(6) Uani N
N4 .3821(4) .2784(3) .2660(3) .0389(6) Uani N
C6 .5334(5) .4432(5) .3232(4) .0469(8) Uani C
C5 .4778(6) .5256(5) .2469(5) .0554(9) Uani C
C4 .2868(6) .4019(5) .1414(5) .0503(9) Uani C
H2O -.055(8) .038(5) .303(4) .11(2) Uiso H
H1O -.114(10) -.147(6) .234(7) .11(2) Uiso H
H6 .646(6) .474(5) .399(4) .041(9) Uiso H
H7B .254(5) .102(4) .340(4) .038(8) Uiso H
H1 .100(5) -.297(5) -.169(5) .036(9) Uiso H
H7A .490(5) .187(5) .394(5) .044(9) Uiso H
H4 .218(6) .406(5) .070(5) .054(12) Uiso H
H2 .383(6) -.306(5) -.050(5) .050(10) Uiso H
H3 .550(7) -.052(6) .239(5) .064(12) Uiso H
H5 .555(8) .636(7) .268(6) .094(17) Uiso H

loop_
_atom_site_aniso_label
_atom_site_aniso_U_11
_atom_site_aniso_U_22
_atom_site_aniso_U_33
_atom_site_aniso_U_12
_atom_site_aniso_U_13
_atom_site_aniso_U_23
_atom_site_aniso_type_symbol
Cu1 .0315(3) .0318(3) .0398(3) .0177(2) .0051(2) .0098(2) Cu
Cl1 .0460(5) .0466(5) .0543(5) .0169(4) .0051(4) .0215(4) Cl
N1 .0371(14) .0368(14) .0367(13) .0217(12) .0074(11) .0115(11) N
N2 .0357(14) .0400(14) .0386(14) .0212(12) .0081(11) .0161(12) N
O1 .074(2) .085(2) .0594(18) .0519(19) .0303(16) .0360(17) O
C1 .052(2) .0414(19) .0412(19) .0276(17) .0131(17) .0122(16) C
C7 .0431(18) .0457(18) .0350(16) .0232(16) .0085(15) .0162(15) C
C3 .0415(18) .052(2) .061(2) .0299(17) .0139(17) .0286(18) C
C2 .056(2) .051(2) .065(2) .0389(19) .0258(19) .0247(19) C
O4 .139(4) .120(4) .133(4) .091(3) .001(3) .040(3) O
O5 .098(3) .113(4) .126(4) .013(3) .053(3) .008(3) O
O3 .119(3) .082(3) .076(2) .031(2) -.030(2) .020(2) O
O2 .118(3) .078(3) .077(2) -.020(2) -.010(2) .045(2) O
N3 .0381(14) .0376(15) .0425(15) .0194(12) .0086(12) .0144(12) N
N4 .0345(13) .0362(14) .0356(13) .0164(12) .0083(11) .0103(11) N
C6 .0347(17) .0396(18) .0445(19) .0122(15) .0104(15) .0069(15) C
C5 .051(2) .0348(19) .067(2) .0150(17) .0218(19) .0188(18) C
C4 .054(2) .0394(19) .056(2) .0247(17) .0151(18) .0215(17) C

loop_
_atom_type_symbol
_atom_type_description
_atom_type_scat_dispersion_real
_atom_type_scat_dispersion_imag
_atom_type_scat_source
C C .0033 .0016 'International Tables Vol C Tables 4.2.6.8 and 6.1.1.4'
H H .0000 .0000 'International Tables Vol C Tables 4.2.6.8 and 6.1.1.4'
N N .0061 .0033 'International Tables Vol C Tables 4.2.6.8 and 6.1.1.4'
O O .0106 .0060 'International Tables Vol C Tables 4.2.6.8 and 6.1.1.4'
Cl Cl .1484 .1585 'International Tables Vol C Tables 4.2.6.8 and 6.1.1.4'
Cu Cu .3201 1.2651 'International Tables Vol C Tables 4.2.6.8 and 6.1.1.4'

loop_
_geom_angle_atom_site_label_1
_geom_angle_atom_site_label_2
_geom_angle_atom_site_label_3
_geom_angle_site_symmetry_1
_geom_angle_site_symmetry_3
_geom_angle
_geom_angle_publ_flag
N1 Cu1 N1 2 . 180.00(10) yes
N1 Cu1 N3 2 2 89.31(11) no
N1 Cu1 N3 . 2 90.69(11) yes
N1 Cu1 N3 2 . 90.69(11) no
N1 Cu1 N3 . . 89.31(11) yes
N3 Cu1 N3 2 . 180.0(3) no
O4 Cl1 O3 . . 110.0(3) no
O4 Cl1 O2 . . 112.6(3) no
O3 Cl1 O2 . . 113.2(3) no
O4 Cl1 O5 . . 105.4(4) no
O3 Cl1 O5 . . 108.8(3) no
O2 Cl1 O5 . . 106.4(3) no
C1 N1 N2 . . 105.5(3) no
C1 N1 Cu1 . . 131.6(2) no
N2 N1 Cu1 . . 122.3(2) no
C3 N2 N1 . . 110.6(3) no
C3 N2 C7 . . 129.6(3) no
N1 N2 C7 . . 119.8(2) no
N1 C1 C2 . . 110.5(3) no
N4 C7 N2 . . 110.1(3) no
N2 C3 C2 . . 107.7(3) no
C3 C2 C1 . . 105.7(3) no
C4 N3 N4 . . 104.9(3) no
C4 N3 Cu1 . . 131.5(3) no
N4 N3 Cu1 . . 121.0(2) no
C6 N4 N3 . . 111.0(3) no
C6 N4 C7 . . 129.7(3) no
N3 N4 C7 . . 119.3(3) no
N4 C6 C5 . . 107.6(3) no
C6 C5 C4 . . 105.7(3) no
N3 C4 C5 . . 110.9(4) no

loop_
_geom_bond_atom_site_label_1
_geom_bond_atom_site_label_2
_geom_bond_site_symmetry_2
_geom_bond_distance
_geom_bond_publ_flag
Cu1 N1 2 1.998(2) no
Cu1 N1 . 1.998(2) yes
Cu1 N3 2 2.032(3) no
Cu1 N3 . 2.032(3) yes
Cl1 O4 . 1.386(4) no
Cl1 O3 . 1.399(4) no
Cl1 O2 . 1.401(4) no
Cl1 O5 . 1.436(5) no
N1 C1 . 1.331(4) no
N1 N2 . 1.354(4) no
N2 C3 . 1.346(4) no
N2 C7 . 1.450(4) no
C1 C2 . 1.387(5) no
C7 N4 . 1.437(4) no
C3 C2 . 1.353(6) no
N3 C4 . 1.327(4) no
N3 N4 . 1.363(4) no
N4 C6 . 1.342(4) no
C6 C5 . 1.349(6) no
C5 C4 . 1.390(6) no

loop_
_geom_hbond_atom_site_label_D
_geom_hbond_atom_site_label_H
_geom_hbond_atom_site_label_A
_geom_hbond_site_symmetry_A
_geom_hbond_distance_DH
_geom_hbond_distance_HA
_geom_hbond_distance_DA
_geom_hbond_angle_DHA
_geom_hbond_publ_flag
O1 H1O O3 2_656 .90(6) 2.08(7) 2.923(7) 155(7) y
O1 H2O O5 1_455 .89(4) 1.98(4) 2.847(7) 165(6) y
C3 H3 O2 . .94(5) 2.40(4) 3.278(6) 157(5) y
C6 H6 O5 2_766 .92(5) 2.52(5) 3.208(7) 132(4) y
C7 H7A O4 . .98(4) 2.48(5) 3.434(8) 163(4) y
C7 H7B O1 . .99(4) 2.52(4) 3.325(6) 138(3) y
C7 H7B O2 2_656 .99(4) 2.47(4) 3.015(6) 114(3) y
